data_4515978
loop_
_publ_author_name
'Wellala, Nadeesha P. N.'
'Luebking, John D.'
'Krause, Jeanette A.'
'Guan, Hairong'

_publ_section_title
;
 Roles of Hydrogen Bonding in Proton Transfer to
 \k<sup>P</sup>,\k<sup>N</sup>,\k<sup>P</sup>-N(CH<sub>2</sub>CH<sub>2</sub>P
 <i> <sup>i</sup> </i> Pr<sub>2</sub>)<sub>2</sub>-Ligated Nickel Pincer
 Complexes.
;
_journal_issue 5
_journal_name_full 'ACS omega'
_journal_page_first 4986
_journal_page_last 5001
_journal_paper_doi 10.1021/acsomega.8b00777
_journal_volume 3
_journal_year 2018
_chemical_formula_moiety 'C16 H37 N Br P2 Ni, Br'
_chemical_formula_sum 'C16 H37 Br2 N Ni P2'
_chemical_formula_weight 523.93
_space_group_crystal_system monoclinic
_space_group_IT_number 7
_space_group_name_Hall 'P -2yc'
_space_group_name_H-M_alt 'P 1 c 1'
_atom_sites_solution_hydrogens mixed
_atom_sites_solution_primary direct
_atom_sites_solution_secondary difmap
_audit_creation_method SHELXL-2014/7
_cell_angle_alpha 90
_cell_angle_beta 90.049(3)
_cell_angle_gamma 90
_cell_formula_units_Z 4
_cell_length_a 8.6545(8)
_cell_length_b 10.9830(9)
_cell_length_c 23.2849(19)
_cell_measurement_reflns_used 7161
_cell_measurement_temperature 150(2)
_cell_measurement_theta_max 29.03
_cell_measurement_theta_min 2.24
_cell_volume 2213.3(3)
_computing_cell_refinement 'Bruker SAINT v8.37A'
_computing_data_collection 'Bruker APEX3 v2016.1.0'
_computing_data_reduction 'Bruker SAINT v8.37A'
_computing_molecular_graphics 'Bruker SHELXTL v6.14'
_computing_publication_material 'Bruker SHELXTL v6.14 & SHELXL-2014/7 (Sheldrick, 2014)'
_computing_structure_refinement 'Bruker SHELXTL v6.14 & SHELXL-2014/7 (Sheldrick, 2014)'
_computing_structure_solution 'Bruker SHELXTL v6.14'
_diffrn_ambient_temperature 150(2)
_diffrn_measured_fraction_theta_full 1.000
_diffrn_measured_fraction_theta_max 0.999
_diffrn_measurement_device_type 'Bruker PHOTON100 CMOS'
_diffrn_measurement_method 'combination of \w and \f-scans'
_diffrn_radiation_monochromator 'Si-<111> channel cut crystal'
_diffrn_radiation_source synchrotron
_diffrn_radiation_type synchrotron
_diffrn_radiation_wavelength 0.7749
_diffrn_reflns_av_R_equivalents 0.0832
_diffrn_reflns_av_unetI/netI 0.1178
_diffrn_reflns_Laue_measured_fraction_full 1.000
_diffrn_reflns_Laue_measured_fraction_max 0.999
_diffrn_reflns_limit_h_max 10
_diffrn_reflns_limit_h_min -10
_diffrn_reflns_limit_k_max 13
_diffrn_reflns_limit_k_min -13
_diffrn_reflns_limit_l_max 29
_diffrn_reflns_limit_l_min -29
_diffrn_reflns_number 25230
_diffrn_reflns_point_group_measured_fraction_full 1.000
_diffrn_reflns_point_group_measured_fraction_max 0.999
_diffrn_reflns_theta_full 27.706
_diffrn_reflns_theta_max 29.070
_diffrn_reflns_theta_min 1.907
_exptl_absorpt_coefficient_mu 5.737
_exptl_absorpt_correction_T_max 0.928
_exptl_absorpt_correction_T_min 0.729
_exptl_absorpt_correction_type multi-scan
_exptl_absorpt_process_details 'SADABS v2014.5 (Sheldrick)'
_exptl_crystal_colour yellow
_exptl_crystal_density_diffrn 1.572
_exptl_crystal_description rod
_exptl_crystal_F_000 1072
_exptl_crystal_size_max 0.035
_exptl_crystal_size_mid 0.015
_exptl_crystal_size_min 0.010
_refine_diff_density_max 0.701
_refine_diff_density_min -0.609
_refine_diff_density_rms 0.115
_refine_ls_abs_structure_details
;
 Twinning involves inversion, so Flack parameter cannot be
 determined.
;
_refine_ls_extinction_method none
_refine_ls_goodness_of_fit_ref 1.002
_refine_ls_hydrogen_treatment constr
_refine_ls_matrix_type full
_refine_ls_number_parameters 412
_refine_ls_number_reflns 9105
_refine_ls_number_restraints 2
_refine_ls_restrained_S_all 1.001
_refine_ls_R_factor_all 0.0889
_refine_ls_R_factor_gt 0.0543
_refine_ls_shift/su_max 0.000
_refine_ls_shift/su_mean 0.000
_refine_ls_structure_factor_coef Fsqd
_refine_ls_weighting_details 'w=1/[\s^2^(Fo^2^)+(0.0123P)^2^] where P=(Fo^2^+2Fc^2^)/3'
_refine_ls_weighting_scheme calc
_refine_ls_wR_factor_gt 0.0902
_refine_ls_wR_factor_ref 0.1000
_reflns_Friedel_coverage 0.997
_reflns_Friedel_fraction_full 1.000
_reflns_Friedel_fraction_max 0.999
_reflns_number_gt 6740
_reflns_number_total 9105
_reflns_threshold_expression 'I > 2\s(I)'
_cod_data_source_file ao8b00777_si_002.cif
_cod_data_source_block '[1H]Br'
_cod_original_sg_symbol_H-M 'P c'
_cod_database_code 4515978
_shelx_shelxl_version_number 2014/7
_shelx_space_group_comment
;
The symmetry employed for this shelxl refinement is uniquely defined
by the following loop, which should always be used as a source of
symmetry information in preference to the above space-group names.
They are only intended as comments.
;
_shelx_estimated_absorpt_t_min 0.824
_shelx_estimated_absorpt_t_max 0.945

loop_
_space_group_symop_operation_xyz
'x, y, z'
'x, -y, z+1/2'

loop_
_atom_site_label
_atom_site_type_symbol
_atom_site_fract_x
_atom_site_fract_y
_atom_site_fract_z
_atom_site_U_iso_or_equiv
_atom_site_adp_type
_atom_site_occupancy
_atom_site_site_symmetry_order
_atom_site_calc_flag
_atom_site_refinement_flags_posn
_atom_site_refinement_flags_adp
Ni1 Ni 0.7574(2) 0.95135(15) 0.37128(8) 0.0212(4) Uani 1 1 d . .
Br1 Br 0.7674(2) 0.96277(14) 0.27271(8) 0.0420(5) Uani 1 1 d . .
P1A P 0.6833(5) 1.1418(4) 0.38154(18) 0.0258(10) Uani 1 1 d . .
P2A P 0.8254(4) 0.7592(3) 0.37117(18) 0.0215(9) Uani 1 1 d . .
N1A N 0.7569(17) 0.9433(10) 0.4548(5) 0.029(3) Uani 1 1 d . .
H1 H 0.8455 0.9761 0.4580 0.035 Uiso 1 1 d R U
C1A C 0.666(2) 1.1527(15) 0.4606(7) 0.037(5) Uani 1 1 d . .
H1A H 0.7593 1.1911 0.4770 0.044 Uiso 1 1 calc R U
H1B H 0.5750 1.2031 0.4709 0.044 Uiso 1 1 calc R U
C2A C 0.6470(19) 1.0260(13) 0.4836(7) 0.037(4) Uani 1 1 d . .
H2A H 0.6662 1.0257 0.5255 0.045 Uiso 1 1 calc R U
H2B H 0.5400 0.9976 0.4768 0.045 Uiso 1 1 calc R U
C3A C 0.7434(19) 0.8178(12) 0.4780(7) 0.036(4) Uani 1 1 d . .
H3A H 0.6356 0.7891 0.4735 0.043 Uiso 1 1 calc R U
H3B H 0.7680 0.8185 0.5195 0.043 Uiso 1 1 calc R U
C4A C 0.8497(18) 0.7322(14) 0.4479(7) 0.029(4) Uani 1 1 d . .
H4A H 0.8233 0.6469 0.4575 0.035 Uiso 1 1 calc R U
H4B H 0.9580 0.7477 0.4596 0.035 Uiso 1 1 calc R U
C5A C 0.4953(17) 1.1752(13) 0.3487(8) 0.027(4) Uani 1 1 d . .
H5A H 0.5101 1.1711 0.3062 0.033 Uiso 1 1 calc R U
C6A C 0.437(2) 1.3031(15) 0.3623(9) 0.045(5) Uani 1 1 d . .
H6A H 0.3535 1.3246 0.3355 0.067 Uiso 1 1 calc R U
H6B H 0.5215 1.3615 0.3584 0.067 Uiso 1 1 calc R U
H6C H 0.3970 1.3053 0.4017 0.067 Uiso 1 1 calc R U
C7A C 0.3821(19) 1.0760(15) 0.3643(9) 0.052(5) Uani 1 1 d . .
H7A H 0.2992 1.0733 0.3356 0.079 Uiso 1 1 calc R U
H7B H 0.3379 1.0929 0.4022 0.079 Uiso 1 1 calc R U
H7C H 0.4357 0.9975 0.3652 0.079 Uiso 1 1 calc R U
C8A C 0.816(2) 1.2669(15) 0.3618(8) 0.039(5) Uani 1 1 d . .
H8A H 0.7871 1.3409 0.3844 0.047 Uiso 1 1 calc R U
C9A C 0.8070(18) 1.2982(13) 0.2979(7) 0.032(4) Uani 1 1 d . .
H9A H 0.8782 1.3652 0.2895 0.047 Uiso 1 1 calc R U
H9B H 0.7013 1.3227 0.2881 0.047 Uiso 1 1 calc R U
H9C H 0.8359 1.2267 0.2752 0.047 Uiso 1 1 calc R U
C10A C 0.9793(18) 1.2284(16) 0.3785(10) 0.049(6) Uani 1 1 d . .
H10A H 1.0520 1.2934 0.3684 0.073 Uiso 1 1 calc R U
H10B H 1.0070 1.1538 0.3578 0.073 Uiso 1 1 calc R U
H10C H 0.9837 1.2134 0.4199 0.073 Uiso 1 1 calc R U
C11A C 0.6847(19) 0.6471(14) 0.3449(8) 0.031(4) Uani 1 1 d . .
H11A H 0.7106 0.5673 0.3632 0.037 Uiso 1 1 calc R U
C12A C 0.523(2) 0.6789(17) 0.3624(10) 0.057(6) Uani 1 1 d . .
H12A H 0.4527 0.6137 0.3506 0.086 Uiso 1 1 calc R U
H12B H 0.4924 0.7554 0.3440 0.086 Uiso 1 1 calc R U
H12C H 0.5186 0.6885 0.4042 0.086 Uiso 1 1 calc R U
C13A C 0.692(2) 0.6292(15) 0.2799(8) 0.051(5) Uani 1 1 d . .
H13A H 0.6177 0.5667 0.2683 0.077 Uiso 1 1 calc R U
H13B H 0.7966 0.6034 0.2690 0.077 Uiso 1 1 calc R U
H13C H 0.6674 0.7061 0.2606 0.077 Uiso 1 1 calc R U
C14A C 1.0121(18) 0.7213(14) 0.3396(7) 0.029(4) Uani 1 1 d . .
H14A H 0.9975 0.7178 0.2971 0.035 Uiso 1 1 calc R U
C15A C 1.128(2) 0.8194(14) 0.3517(7) 0.038(4) Uani 1 1 d . .
H15A H 1.2255 0.8002 0.3320 0.058 Uiso 1 1 calc R U
H15B H 1.1468 0.8246 0.3931 0.058 Uiso 1 1 calc R U
H15C H 1.0889 0.8976 0.3377 0.058 Uiso 1 1 calc R U
C16A C 1.0654(18) 0.5927(13) 0.3595(7) 0.035(4) Uani 1 1 d . .
H16A H 1.1525 0.5660 0.3357 0.053 Uiso 1 1 calc R U
H16B H 0.9797 0.5351 0.3553 0.053 Uiso 1 1 calc R U
H16C H 1.0975 0.5962 0.3998 0.053 Uiso 1 1 calc R U
Br3 Br 1.1167(2) 0.98728(12) 0.50133(9) 0.0381(4) Uani 1 1 d . .
Ni2 Ni 0.2494(2) 0.51135(16) 0.62880(8) 0.0225(4) Uani 1 1 d . .
Br2 Br 0.2368(2) 0.50190(15) 0.72688(7) 0.0420(5) Uani 1 1 d . .
P1B P 0.1799(5) 0.3193(4) 0.61681(18) 0.0234(10) Uani 1 1 d . .
P2B P 0.3196(5) 0.7033(3) 0.63015(19) 0.0232(9) Uani 1 1 d . .
N1B N 0.2611(16) 0.5201(10) 0.5458(6) 0.030(3) Uani 1 1 d . .
H2 H 0.3515 0.4981 0.5361 0.036 Uiso 1 1 d R U
C1B C 0.169(2) 0.3083(14) 0.5395(7) 0.037(5) Uani 1 1 d . .
H1C H 0.2620 0.2669 0.5244 0.045 Uiso 1 1 calc R U
H1D H 0.0770 0.2601 0.5282 0.045 Uiso 1 1 calc R U
C2B C 0.157(2) 0.4381(13) 0.5141(8) 0.045(5) Uani 1 1 d . .
H2C H 0.1866 0.4367 0.4730 0.054 Uiso 1 1 calc R U
H2D H 0.0496 0.4678 0.5170 0.054 Uiso 1 1 calc R U
C3B C 0.2536(18) 0.6449(11) 0.5198(6) 0.027(4) Uani 1 1 d . .
H3C H 0.1455 0.6744 0.5200 0.032 Uiso 1 1 calc R U
H3D H 0.2897 0.6419 0.4795 0.032 Uiso 1 1 calc R U
C4B C 0.3560(17) 0.7321(13) 0.5546(7) 0.024(4) Uani 1 1 d . .
H4C H 0.3307 0.8176 0.5450 0.028 Uiso 1 1 calc R U
H4D H 0.4663 0.7177 0.5456 0.028 Uiso 1 1 calc R U
C5B C -0.011(2) 0.2843(14) 0.6450(8) 0.034(5) Uani 1 1 d . .
H5B H -0.0016 0.2855 0.6878 0.041 Uiso 1 1 calc R U
C6B C -0.125(2) 0.3831(15) 0.6296(9) 0.051(5) Uani 1 1 d . .
H6D H -0.2217 0.3697 0.6504 0.076 Uiso 1 1 calc R U
H6E H -0.1444 0.3814 0.5882 0.076 Uiso 1 1 calc R U
H6F H -0.0817 0.4625 0.6403 0.076 Uiso 1 1 calc R U
C7B C -0.069(2) 0.1561(13) 0.6290(8) 0.040(5) Uani 1 1 d . .
H7D H -0.1792 0.1494 0.6377 0.061 Uiso 1 1 calc R U
H7E H -0.0114 0.0952 0.6512 0.061 Uiso 1 1 calc R U
H7F H -0.0524 0.1421 0.5879 0.061 Uiso 1 1 calc R U
C8B C 0.3132(19) 0.1970(14) 0.6407(8) 0.032(4) Uani 1 1 d . .
H8B H 0.2869 0.1216 0.6187 0.038 Uiso 1 1 calc R U
C9B C 0.299(2) 0.1682(14) 0.7036(7) 0.046(5) Uani 1 1 d . .
H9D H 0.3752 0.1056 0.7139 0.069 Uiso 1 1 calc R U
H9E H 0.1950 0.1381 0.7117 0.069 Uiso 1 1 calc R U
H9F H 0.3188 0.2419 0.7261 0.069 Uiso 1 1 calc R U
C10B C 0.481(2) 0.2338(14) 0.6246(11) 0.055(6) Uani 1 1 d . .
H10D H 0.5499 0.1646 0.6311 0.082 Uiso 1 1 calc R U
H10E H 0.5133 0.3025 0.6486 0.082 Uiso 1 1 calc R U
H10F H 0.4842 0.2575 0.5841 0.082 Uiso 1 1 calc R U
C11B C 0.181(2) 0.8201(13) 0.6549(8) 0.030(4) Uani 1 1 d . .
H11B H 0.2098 0.8987 0.6361 0.036 Uiso 1 1 calc R U
C12B C 0.182(2) 0.8404(16) 0.7166(9) 0.051(4) Uani 1 1 d . .
H12D H 0.1065 0.9038 0.7263 0.077 Uiso 1 1 calc R U
H12E H 0.2851 0.8665 0.7286 0.077 Uiso 1 1 calc R U
H12F H 0.1545 0.7647 0.7363 0.077 Uiso 1 1 calc R U
C13B C 0.020(2) 0.7855(16) 0.6329(10) 0.051(4) Uani 1 1 d . .
H13D H -0.0514 0.8536 0.6391 0.077 Uiso 1 1 calc R U
H13E H -0.0175 0.7138 0.6538 0.077 Uiso 1 1 calc R U
H13F H 0.0253 0.7668 0.5918 0.077 Uiso 1 1 calc R U
C14B C 0.5028(18) 0.7371(13) 0.6665(7) 0.029(4) Uani 1 1 d . .
H14B H 0.4824 0.7356 0.7088 0.035 Uiso 1 1 calc R U
C15B C 0.624(2) 0.6368(14) 0.6537(7) 0.038(4) Uani 1 1 d . .
H15D H 0.7157 0.6497 0.6778 0.057 Uiso 1 1 calc R U
H15E H 0.6539 0.6405 0.6131 0.057 Uiso 1 1 calc R U
H15F H 0.5798 0.5566 0.6621 0.057 Uiso 1 1 calc R U
C16B C 0.5654(19) 0.8615(14) 0.6521(7) 0.041(5) Uani 1 1 d . .
H16D H 0.6636 0.8741 0.6722 0.061 Uiso 1 1 calc R U
H16E H 0.4911 0.9238 0.6641 0.061 Uiso 1 1 calc R U
H16F H 0.5822 0.8674 0.6106 0.061 Uiso 1 1 calc R U
Br4 Br 0.6133(2) 0.47336(12) 0.49621(9) 0.0405(4) Uani 1 1 d . .

loop_
_atom_site_aniso_label
_atom_site_aniso_U_11
_atom_site_aniso_U_22
_atom_site_aniso_U_33
_atom_site_aniso_U_23
_atom_site_aniso_U_13
_atom_site_aniso_U_12
Ni1 0.0191(10) 0.0227(9) 0.0218(11) 0.0029(8) 0.0015(9) -0.0008(10)
Br1 0.0641(14) 0.0350(9) 0.0270(10) 0.0025(7) -0.0019(10) -0.0001(11)
P1A 0.022(2) 0.030(2) 0.025(3) -0.0013(19) 0.001(2) 0.0032(18)
P2A 0.0163(19) 0.028(2) 0.021(2) 0.0036(19) -0.0031(19) -0.0030(18)
N1A 0.037(9) 0.026(7) 0.025(8) 0.003(5) 0.005(7) -0.004(7)
C1A 0.048(13) 0.043(11) 0.020(10) 0.002(7) 0.012(8) 0.019(8)
C2A 0.048(11) 0.048(9) 0.016(9) 0.003(7) 0.014(8) 0.006(8)
C3A 0.032(10) 0.037(8) 0.039(10) 0.018(8) 0.000(9) 0.011(8)
C4A 0.028(10) 0.035(10) 0.024(10) 0.007(7) 0.011(7) -0.006(8)
C5A 0.012(8) 0.031(9) 0.039(10) 0.008(7) -0.005(7) -0.006(7)
C6A 0.029(11) 0.054(12) 0.051(13) 0.014(10) -0.014(10) 0.002(9)
C7A 0.019(9) 0.066(12) 0.073(14) 0.022(11) 0.006(10) -0.007(8)
C8A 0.047(12) 0.031(9) 0.040(12) 0.008(8) -0.009(10) 0.005(8)
C9A 0.025(9) 0.028(8) 0.042(11) 0.005(7) -0.003(8) 0.001(7)
C10A 0.020(9) 0.040(10) 0.086(17) 0.003(11) -0.015(11) -0.009(8)
C11A 0.019(9) 0.018(8) 0.057(12) 0.003(7) -0.008(8) 0.003(7)
C12A 0.017(9) 0.062(13) 0.091(18) 0.014(12) 0.008(10) -0.002(9)
C13A 0.081(15) 0.044(10) 0.028(10) -0.011(8) -0.005(10) -0.014(10)
C14A 0.017(8) 0.035(10) 0.034(11) -0.008(8) -0.005(7) 0.002(7)
C15A 0.024(10) 0.051(10) 0.040(11) -0.004(8) 0.007(9) -0.013(9)
C16A 0.025(9) 0.043(9) 0.038(11) -0.005(8) -0.005(7) 0.023(7)
Br3 0.0428(10) 0.0330(8) 0.0385(12) 0.0000(9) -0.0096(9) 0.0017(11)
Ni2 0.0211(10) 0.0230(9) 0.0235(11) 0.0013(8) 0.0002(9) -0.0017(11)
Br2 0.0639(14) 0.0365(9) 0.0257(10) 0.0017(7) 0.0036(9) -0.0018(10)
P1B 0.019(2) 0.022(2) 0.030(3) -0.0010(17) -0.0005(19) -0.0028(18)
P2B 0.018(2) 0.021(2) 0.031(2) 0.0010(19) 0.001(2) -0.0005(17)
N1B 0.033(9) 0.025(7) 0.033(9) 0.007(5) -0.005(7) -0.015(8)
C1B 0.046(12) 0.025(9) 0.041(12) -0.006(8) 0.006(9) -0.020(8)
C2B 0.056(13) 0.029(8) 0.049(13) 0.011(8) -0.018(10) -0.019(8)
C3B 0.025(9) 0.020(7) 0.035(10) 0.008(6) -0.004(8) -0.017(8)
C4B 0.014(8) 0.018(8) 0.039(10) 0.008(7) -0.008(7) -0.007(6)
C5B 0.031(11) 0.030(10) 0.041(12) 0.007(8) 0.000(9) 0.000(8)
C6B 0.018(10) 0.048(11) 0.086(16) 0.007(11) -0.001(10) -0.005(8)
C7B 0.030(11) 0.033(9) 0.058(13) 0.004(9) 0.014(10) -0.012(8)
C8B 0.018(9) 0.033(9) 0.045(12) 0.009(8) -0.008(8) 0.002(7)
C9B 0.054(13) 0.039(10) 0.045(12) 0.014(8) -0.018(10) 0.006(9)
C10B 0.033(12) 0.024(10) 0.11(2) 0.017(11) -0.002(12) -0.003(8)
C11B 0.027(10) 0.022(8) 0.042(11) 0.005(7) 0.009(9) -0.002(7)
C12B 0.025(7) 0.045(8) 0.083(12) -0.002(8) 0.025(8) 0.007(6)
C13B 0.025(7) 0.045(8) 0.083(12) -0.002(8) 0.025(8) 0.007(6)
C14B 0.022(9) 0.041(10) 0.025(10) -0.011(8) -0.004(7) 0.012(7)
C15B 0.013(8) 0.062(11) 0.039(10) -0.010(8) -0.006(8) 0.001(9)
C16B 0.027(10) 0.051(11) 0.044(12) -0.025(9) 0.000(8) -0.010(8)
Br4 0.0443(10) 0.0337(8) 0.0435(12) 0.0012(9) 0.0117(9) -0.0021(11)

loop_
_atom_type_symbol
_atom_type_description
_atom_type_scat_dispersion_real
_atom_type_scat_dispersion_imag
_atom_type_scat_source
C C 0.0040 0.0020 'L. Kissel & R.H. Pratt, Acta Cryst A (1990), A46, 170-175'
H H 0.0000 0.0000 'International Tables Vol C Tables 4.2.6.8 and 6.1.1.4'
N N 0.0076 0.0040 'L. Kissel & R.H. Pratt, Acta Cryst A (1990), A46, 170-175'
P P 0.1183 0.1134 'L. Kissel & R.H. Pratt, Acta Cryst A (1990), A46, 170-175'
Ni Ni 0.3262 1.3024 'L. Kissel & R.H. Pratt, Acta Cryst A (1990), A46, 170-175'
Br Br -0.7405 2.7887 'L. Kissel & R.H. Pratt, Acta Cryst A (1990), A46, 170-175'

loop_
_geom_angle_atom_site_label_1
_geom_angle_atom_site_label_2
_geom_angle_atom_site_label_3
_geom_angle
N1A Ni1 P2A 87.6(4)
N1A Ni1 P1A 86.2(4)
P2A Ni1 P1A 173.67(19)
N1A Ni1 Br1 177.9(5)
P2A Ni1 Br1 92.34(14)
P1A Ni1 Br1 93.89(14)
C5A P1A C8A 107.3(7)
C5A P1A C1A 109.1(8)
C8A P1A C1A 104.6(8)
C5A P1A Ni1 113.8(5)
C8A P1A Ni1 119.9(6)
C1A P1A Ni1 101.2(5)
C14A P2A C4A 104.9(8)
C14A P2A C11A 107.5(8)
C4A P2A C11A 107.0(8)
C14A P2A Ni1 117.3(5)
C4A P2A Ni1 100.7(5)
C11A P2A Ni1 117.9(5)
C2A N1A C3A 110.8(12)
C2A N1A Ni1 115.2(10)
C3A N1A Ni1 114.0(9)
C2A C1A P1A 107.7(12)
N1A C2A C1A 109.8(13)
N1A C3A C4A 111.4(13)
C3A C4A P2A 106.7(11)
C7A C5A C6A 113.5(15)
C7A C5A P1A 109.3(11)
C6A C5A P1A 113.2(11)
C9A C8A C10A 110.8(17)
C9A C8A P1A 112.3(12)
C10A C8A P1A 107.8(11)
C12A C11A C13A 109.9(16)
C12A C11A P2A 111.8(12)
C13A C11A P2A 112.8(13)
C15A C14A C16A 113.5(14)
C15A C14A P2A 110.8(11)
C16A C14A P2A 110.5(11)
N1B Ni2 P2B 87.3(3)
N1B Ni2 P1B 86.3(3)
P2B Ni2 P1B 173.6(2)
N1B Ni2 Br2 179.6(4)
P2B Ni2 Br2 92.44(15)
P1B Ni2 Br2 93.99(14)
C1B P1B C5B 107.3(9)
C1B P1B C8B 106.4(8)
C5B P1B C8B 107.7(8)
C1B P1B Ni2 101.7(5)
C5B P1B Ni2 113.7(6)
C8B P1B Ni2 118.9(6)
C4B P2B C14B 105.1(8)
C4B P2B C11B 107.1(7)
C14B P2B C11B 106.1(7)
C4B P2B Ni2 101.6(5)
C14B P2B Ni2 116.1(5)
C11B P2B Ni2 119.4(6)
C2B N1B C3B 109.3(13)
C2B N1B Ni2 116.0(10)
C3B N1B Ni2 116.5(9)
C2B C1B P1B 108.8(11)
N1B C2B C1B 109.5(13)
N1B C3B C4B 109.4(12)
C3B C4B P2B 107.6(10)
C6B C5B C7B 113.0(15)
C6B C5B P1B 110.7(12)
C7B C5B P1B 113.5(12)
C9B C8B C10B 111.4(17)
C9B C8B P1B 113.3(13)
C10B C8B P1B 108.7(11)
C12B C11B C13B 111.9(16)
C12B C11B P2B 114.2(12)
C13B C11B P2B 108.3(11)
C16B C14B C15B 110.9(14)
C16B C14B P2B 113.0(11)
C15B C14B P2B 110.7(11)

loop_
_geom_bond_atom_site_label_1
_geom_bond_atom_site_label_2
_geom_bond_distance
Ni1 N1A 1.947(13)
Ni1 P2A 2.191(4)
Ni1 P1A 2.201(4)
Ni1 Br1 2.300(3)
P1A C5A 1.835(15)
P1A C8A 1.847(17)
P1A C1A 1.850(16)
P2A C14A 1.823(16)
P2A C4A 1.824(16)
P2A C11A 1.836(16)
N1A C2A 1.477(18)
N1A C3A 1.485(17)
C1A C2A 1.50(2)
C3A C4A 1.49(2)
C5A C7A 1.51(2)
C5A C6A 1.53(2)
C8A C9A 1.53(2)
C8A C10A 1.53(2)
C11A C12A 1.50(2)
C11A C13A 1.53(2)
C14A C15A 1.50(2)
C14A C16A 1.56(2)
Ni2 N1B 1.937(14)
Ni2 P2B 2.194(4)
Ni2 P1B 2.211(4)
Ni2 Br2 2.289(2)
P1B C1B 1.807(17)
P1B C5B 1.822(18)
P1B C8B 1.855(16)
P2B C4B 1.815(17)
P2B C14B 1.835(16)
P2B C11B 1.850(16)
N1B C2B 1.470(19)
N1B C3B 1.500(17)
C1B C2B 1.55(2)
C3B C4B 1.535(19)
C5B C6B 1.51(2)
C5B C7B 1.54(2)
C8B C9B 1.50(2)
C8B C10B 1.55(2)
C11B C12B 1.45(2)
C11B C13B 1.53(2)
C14B C16B 1.51(2)
C14B C15B 1.55(2)

loop_
_geom_hbond_atom_site_label_D
_geom_hbond_atom_site_label_H
_geom_hbond_atom_site_label_A
_geom_hbond_distance_DH
_geom_hbond_distance_HA
_geom_hbond_distance_DA
_geom_hbond_angle_DHA
N1A H1 Br3 0.85 2.56 3.331(15) 151.9
N1B H2 Br4 0.85 2.46 3.301(15) 168.2

loop_
_geom_torsion_atom_site_label_1
_geom_torsion_atom_site_label_2
_geom_torsion_atom_site_label_3
_geom_torsion_atom_site_label_4
_geom_torsion
C5A P1A C1A C2A 98.9(12)
C8A P1A C1A C2A -146.6(12)
Ni1 P1A C1A C2A -21.4(13)
C3A N1A C2A C1A 178.5(14)
Ni1 N1A C2A C1A -50.2(17)
P1A C1A C2A N1A 43.7(17)
C2A N1A C3A C4A 178.0(13)
Ni1 N1A C3A C4A 46.0(17)
N1A C3A C4A P2A -47.4(16)
C14A P2A C4A C3A 150.7(10)
C11A P2A C4A C3A -95.3(12)
Ni1 P2A C4A C3A 28.4(11)
C8A P1A C5A C7A -179.3(13)
C1A P1A C5A C7A -66.6(14)
Ni1 P1A C5A C7A 45.6(14)
C8A P1A C5A C6A -51.8(15)
C1A P1A C5A C6A 60.9(14)
Ni1 P1A C5A C6A 173.1(11)
C5A P1A C8A C9A -46.6(14)
C1A P1A C8A C9A -162.4(12)
Ni1 P1A C8A C9A 85.2(13)
C5A P1A C8A C10A -169.0(14)
C1A P1A C8A C10A 75.2(15)
Ni1 P1A C8A C10A -37.2(16)
C14A P2A C11A C12A -172.9(14)
C4A P2A C11A C12A 74.9(15)
Ni1 P2A C11A C12A -37.6(16)
C14A P2A C11A C13A -48.4(15)
C4A P2A C11A C13A -160.6(13)
Ni1 P2A C11A C13A 86.9(13)
C4A P2A C14A C15A -75.0(13)
C11A P2A C14A C15A 171.3(12)
Ni1 P2A C14A C15A 35.7(13)
C4A P2A C14A C16A 51.6(12)
C11A P2A C14A C16A -62.0(12)
Ni1 P2A C14A C16A 162.3(9)
C5B P1B C1B C2B 101.4(13)
C8B P1B C1B C2B -143.6(12)
Ni2 P1B C1B C2B -18.4(13)
C3B N1B C2B C1B 178.1(14)
Ni2 N1B C2B C1B -47.8(17)
P1B C1B C2B N1B 40.3(18)
C2B N1B C3B C4B 177.4(13)
Ni2 N1B C3B C4B 43.5(16)
N1B C3B C4B P2B -44.3(15)
C14B P2B C4B C3B 149.0(10)
C11B P2B C4B C3B -98.4(11)
Ni2 P2B C4B C3B 27.6(11)
C1B P1B C5B C6B -68.4(14)
C8B P1B C5B C6B 177.3(13)
Ni2 P1B C5B C6B 43.3(15)
C1B P1B C5B C7B 59.9(14)
C8B P1B C5B C7B -54.3(15)
Ni2 P1B C5B C7B 171.7(11)
C1B P1B C8B C9B -162.5(13)
C5B P1B C8B C9B -47.7(15)
Ni2 P1B C8B C9B 83.5(13)
C1B P1B C8B C10B 73.0(16)
C5B P1B C8B C10B -172.1(15)
Ni2 P1B C8B C10B -40.9(17)
C4B P2B C11B C12B -158.2(12)
C14B P2B C11B C12B -46.3(15)
Ni2 P2B C11B C12B 87.3(14)
C4B P2B C11B C13B 76.3(14)
C14B P2B C11B C13B -171.7(13)
Ni2 P2B C11B C13B -38.2(15)
C4B P2B C14B C16B 52.7(13)
C11B P2B C14B C16B -60.6(14)
Ni2 P2B C14B C16B 164.1(10)
C4B P2B C14B C15B -72.4(13)
C11B P2B C14B C15B 174.3(11)
Ni2 P2B C14B C15B 39.0(13)
